data_1534025
loop_
_publ_author_name
'Krivovichev, S.V.'
'Armbruster, T.'
'Pakhomovskii, Ya.A.'
'Yakovenchuk, V.N.'
'Men'shikov, Yu.P.'

_publ_section_title
;
 Crystal structures of lamprophyllite-2M and lamprophyllite-2O from the
 Lovozero alkaline massif, Kola peninsula, Russia
;
_journal_name_full 'European Journal of Mineralogy (1,1989-)'
_journal_page_first 711
_journal_page_last 718
_journal_volume 15
_journal_year 2003
_chemical_formula_sum 'Ca0.12 Fe0.22 H2 Mg0.12 Mn0.36 Na2.96 O18 Si4 Sr1.18 Ti3'
_chemical_name_systematic
;
(Sr1.18 Na0.66 Ca0.12) Na (Na1.30 Mn0.36 Fe0.22 Mg0.12) Ti3 O2 (Si2 O7)2 (O H)2
;
_space_group_IT_number 12
_symmetry_space_group_name_Hall '-C 2y'
_symmetry_space_group_name_H-M 'C 1 2/m 1'
_cell_angle_alpha 90
_cell_angle_beta 96.797
_cell_angle_gamma 90
_cell_formula_units_Z 2
_cell_length_a 19.215
_cell_length_b 7.061
_cell_length_c 5.3719
_cell_volume 723.721
_citation_journal_id_ASTM EJMIER
_cod_data_source_file Krivovichev_EJMIER_2003_726.cif
_cod_data_source_block H2Ca0.12Fe0.22Mg0.12Mn0.36Na2.96O18Si4Sr1.18Ti3
_cod_original_cell_volume 723.7214
_cod_original_formula_sum
;
H2 Ca0.12 Fe0.22 Mg0.12 Mn0.36 Na2.96 O18 Si4 Sr1.18 Ti3
;
_cod_database_code 1534025

loop_
_symmetry_equiv_pos_as_xyz
x,y,z
-x,y,-z
-x,-y,-z
x,-y,z
x+1/2,y+1/2,z
-x+1/2,y+1/2,-z
-x+1/2,-y+1/2,-z
x+1/2,-y+1/2,z

loop_
_atom_site_label
_atom_site_type_symbol
_atom_site_fract_x
_atom_site_fract_y
_atom_site_fract_z
_atom_site_occupancy
_atom_site_U_iso_or_equiv
O1 O-2 0.4425 0 0.2758 1 0.0
Na1 Na+1 0 0.259 0.5 0.65 0.0
Si1 Si+4 0.1439 0.28459 0.2049 1 0.0
Na2 Na+1 0 0 0 1 0.0
Ti2 Ti+3 0 0.5 0 1 0.0
O4 O-2 0.1777 0.5 0.22 1 0.0
Fe1 Fe+2 0 0.259 0.5 0.11 0.0
Ti1 Ti+3 0.15057 0 0.70775 1 0.0
Mn1 Mn+2 0 0.259 0.5 0.18 0.0
Mg1 Mg+2 0 0.259 0.5 0.06 0.0
Sr1 Sr+2 0.28418 0 0.26213 0.59 0.0
O3 O-2 0.17532 0.1875 0.9712 1 0.0
O2 O-2 0.1748 0.1889 0.4674 1 0.0
O6 O-2 0.0623 0 0.6677 1 0.0
Ca1 Ca+2 0.28418 0 0.26213 0.06 0.0
Na3 Na+1 0.28418 0 0.26213 0.33 0.0
O5 O-2 0.05951 0.2965 0.1725 1 0.0
